data_4063537
loop_
_publ_author_name
'Kristian, Kathleen E.'
'Iimura, Masanori'
'Cummings, Sarah A.'
'Norton, Jack R.'
'Janak, Kevin E.'
'Pang, Keliang'

_publ_section_title
;
 Mechanism of the Reaction of Alkynes with a "Constrained Geometry"
 Zirconaaziridine. PMe3Dissociates More Rapidly from the Constrained
 Geometry Complex than from its Cp2Analogue
;
_journal_issue 2
_journal_name_full Organometallics
_journal_page_first 493
_journal_page_last 498
_journal_paper_doi 10.1021/om801009p
_journal_volume 28
_journal_year 2009
_chemical_formula_sum 'C36 H49 N2 P Si Zr'
_chemical_formula_weight 660.05
_chemical_name_systematic
; 
 ? 
;
_space_group_IT_number 14
_symmetry_space_group_name_Hall '-P 2ybc'
_symmetry_space_group_name_H-M 'P 1 21/c 1'
_atom_sites_solution_hydrogens geom
_atom_sites_solution_primary direct
_atom_sites_solution_secondary difmap
_audit_creation_method SHELXL-97
_cell_angle_alpha 90.00
_cell_angle_beta 93.348(6)
_cell_angle_gamma 90.00
_cell_formula_units_Z 4
_cell_length_a 12.568(3)
_cell_length_b 17.244(5)
_cell_length_c 16.200(5)
_cell_measurement_temperature 293(2)
_cell_volume 3504.9(17)
_computing_structure_refinement 'SHELXL-97 (Sheldrick, 1997)'
_computing_structure_solution 'SHELXS-97 (Sheldrick, 1990)'
_diffrn_ambient_temperature 293(2)
_diffrn_measured_fraction_theta_full 0.915
_diffrn_measured_fraction_theta_max 0.915
_diffrn_radiation_monochromator graphite
_diffrn_radiation_source 'fine-focus sealed tube'
_diffrn_radiation_type MoK\a
_diffrn_radiation_wavelength 0.71073
_diffrn_reflns_av_R_equivalents 0.0941
_diffrn_reflns_av_sigmaI/netI 0.1464
_diffrn_reflns_limit_h_max 16
_diffrn_reflns_limit_h_min -8
_diffrn_reflns_limit_k_max 21
_diffrn_reflns_limit_k_min -19
_diffrn_reflns_limit_l_max 20
_diffrn_reflns_limit_l_min -19
_diffrn_reflns_number 22027
_diffrn_reflns_theta_full 28.42
_diffrn_reflns_theta_max 28.42
_diffrn_reflns_theta_min 1.62
_exptl_absorpt_coefficient_mu 0.419
_exptl_absorpt_correction_T_max 0.9398
_exptl_absorpt_correction_T_min 0.9024
_exptl_crystal_density_diffrn 1.251
_exptl_crystal_density_method 'not measured'
_exptl_crystal_F_000 1392
_exptl_crystal_size_max 0.25
_exptl_crystal_size_mid 0.20
_exptl_crystal_size_min 0.15
_refine_diff_density_max 0.604
_refine_diff_density_min -0.597
_refine_diff_density_rms 0.076
_refine_ls_extinction_coef 0.00000(15)
_refine_ls_extinction_expression Fc^*^=kFc[1+0.001xFc^2^\l^3^/sin(2\q)]^-1/4^
_refine_ls_extinction_method SHELXL
_refine_ls_goodness_of_fit_ref 1.032
_refine_ls_hydrogen_treatment mixed
_refine_ls_matrix_type full
_refine_ls_number_parameters 375
_refine_ls_number_reflns 8077
_refine_ls_number_restraints 0
_refine_ls_restrained_S_all 1.032
_refine_ls_R_factor_all 0.1559
_refine_ls_R_factor_gt 0.0584
_refine_ls_shift/su_max 2.170
_refine_ls_shift/su_mean 0.006
_refine_ls_structure_factor_coef Fsqd
_refine_ls_weighting_details 'calc w=1/[\s^2^(Fo^2^)+(0.0350P)^2^+0.0000P] where P=(Fo^2^+2Fc^2^)/3'
_refine_ls_weighting_scheme calc
_refine_ls_wR_factor_gt 0.1008
_refine_ls_wR_factor_ref 0.1193
_reflns_number_gt 3830
_reflns_number_total 8077
_reflns_threshold_expression >2sigma(I)
_cod_data_source_file om801009p_si_003.cif
_cod_data_source_block mzrazs10
_cod_database_code 4063537

loop_
_symmetry_equiv_pos_as_xyz
'x, y, z'
'-x, y+1/2, -z+1/2'
'-x, -y, -z'
'x, -y-1/2, z-1/2'

loop_
_atom_site_label
_atom_site_type_symbol
_atom_site_fract_x
_atom_site_fract_y
_atom_site_fract_z
_atom_site_U_iso_or_equiv
_atom_site_adp_type
_atom_site_occupancy
_atom_site_symmetry_multiplicity
_atom_site_calc_flag
_atom_site_refinement_flags
_atom_site_disorder_assembly
_atom_site_disorder_group
Zr Zr 0.74555(3) 0.07349(2) 0.17496(3) 0.03737(14) Uani 1 1 d . . .
P P 0.86285(10) -0.02674(7) 0.28313(7) 0.0492(3) Uani 1 1 d . . .
Si Si 0.51261(10) 0.02961(7) 0.17873(8) 0.0467(3) Uani 1 1 d . . .
N1 N 0.6020(3) 0.08741(18) 0.23688(19) 0.0405(9) Uani 1 1 d . . .
N2 N 0.8143(3) 0.17986(19) 0.1569(2) 0.0447(9) Uani 1 1 d . . .
C1 C 0.6044(3) 0.0088(2) 0.0948(2) 0.0388(10) Uani 1 1 d . . .
C2 C 0.6884(3) -0.0482(2) 0.0962(3) 0.0406(11) Uani 1 1 d . . .
C3 C 0.7715(3) -0.0199(3) 0.0502(3) 0.0445(11) Uani 1 1 d . . .
C4 C 0.7416(3) 0.0528(3) 0.0172(2) 0.0454(12) Uani 1 1 d . . .
C5 C 0.6391(3) 0.0714(3) 0.0435(2) 0.0431(11) Uani 1 1 d . . .
C6 C 0.6843(4) -0.1280(2) 0.1340(3) 0.0531(12) Uani 1 1 d . . .
H6A H 0.6602 -0.1647 0.0924 0.080 Uiso 1 1 calc R . .
H6B H 0.6359 -0.1278 0.1777 0.080 Uiso 1 1 calc R . .
H6C H 0.7541 -0.1425 0.1559 0.080 Uiso 1 1 calc R . .
C7 C 0.8704(4) -0.0652(3) 0.0280(3) 0.0644(14) Uani 1 1 d . . .
H7A H 0.8546 -0.0944 -0.0217 0.097 Uiso 1 1 calc R . .
H7B H 0.8913 -0.1000 0.0723 0.097 Uiso 1 1 calc R . .
H7C H 0.9275 -0.0297 0.0194 0.097 Uiso 1 1 calc R . .
C8 C 0.8058(4) 0.1004(3) -0.0413(3) 0.0668(15) Uani 1 1 d . . .
H8A H 0.7912 0.0826 -0.0969 0.100 Uiso 1 1 calc R . .
H8B H 0.8804 0.0945 -0.0264 0.100 Uiso 1 1 calc R . .
H8C H 0.7864 0.1540 -0.0374 0.100 Uiso 1 1 calc R . .
C9 C 0.5783(4) 0.1425(3) 0.0171(3) 0.0578(13) Uani 1 1 d . . .
H9A H 0.5406 0.1333 -0.0352 0.087 Uiso 1 1 calc R . .
H9B H 0.6269 0.1850 0.0119 0.087 Uiso 1 1 calc R . .
H9C H 0.5283 0.1551 0.0577 0.087 Uiso 1 1 calc R . .
C10 C 0.4663(4) -0.0607(3) 0.2298(3) 0.0741(16) Uani 1 1 d . . .
H10A H 0.3899 -0.0636 0.2239 0.111 Uiso 1 1 calc R . .
H10B H 0.4887 -0.0597 0.2875 0.111 Uiso 1 1 calc R . .
H10C H 0.4965 -0.1052 0.2043 0.111 Uiso 1 1 calc R . .
C11 C 0.3855(3) 0.0759(3) 0.1376(3) 0.0672(14) Uani 1 1 d . . .
H11A H 0.3262 0.0442 0.1512 0.101 Uiso 1 1 calc R . .
H11B H 0.3864 0.0810 0.0787 0.101 Uiso 1 1 calc R . .
H11C H 0.3788 0.1263 0.1620 0.101 Uiso 1 1 calc R . .
C21 C 0.5747(4) 0.1369(3) 0.3082(3) 0.0520(12) Uani 1 1 d . . .
C22 C 0.6779(4) 0.1671(3) 0.3512(3) 0.0871(19) Uani 1 1 d . . .
H22A H 0.7176 0.1954 0.3122 0.131 Uiso 1 1 calc R . .
H22B H 0.7197 0.1242 0.3725 0.131 Uiso 1 1 calc R . .
H22C H 0.6613 0.2007 0.3959 0.131 Uiso 1 1 calc R . .
C23 C 0.5082(4) 0.2063(3) 0.2796(3) 0.0770(17) Uani 1 1 d . . .
H23A H 0.4421 0.1888 0.2533 0.116 Uiso 1 1 calc R . .
H23B H 0.5465 0.2361 0.2409 0.116 Uiso 1 1 calc R . .
H23C H 0.4939 0.2381 0.3263 0.116 Uiso 1 1 calc R . .
C24 C 0.5124(4) 0.0915(3) 0.3706(3) 0.0831(18) Uani 1 1 d . . .
H24A H 0.4472 0.0726 0.3440 0.125 Uiso 1 1 calc R . .
H24B H 0.4963 0.1250 0.4156 0.125 Uiso 1 1 calc R . .
H24C H 0.5545 0.0486 0.3915 0.125 Uiso 1 1 calc R . .
C31 C 0.9093(4) 0.1343(3) 0.1667(3) 0.0506(12) Uani 1 1 d . . .
H31 H 0.944(3) 0.116(2) 0.114(2) 0.041(11) Uiso 1 1 d . . .
C41 C 0.8113(4) 0.2531(3) 0.1219(3) 0.0502(12) Uani 1 1 d . . .
C42 C 0.8999(4) 0.2854(3) 0.0848(3) 0.0592(14) Uani 1 1 d . . .
H42A H 0.9623 0.2567 0.0823 0.071 Uiso 1 1 calc R . .
C43 C 0.8944(5) 0.3586(3) 0.0523(3) 0.0746(16) Uani 1 1 d . . .
H43A H 0.9525 0.3780 0.0259 0.090 Uiso 1 1 calc R . .
C44 C 0.8063(6) 0.4040(3) 0.0576(3) 0.0799(19) Uani 1 1 d . . .
H44A H 0.8058 0.4544 0.0373 0.096 Uiso 1 1 calc R . .
C45 C 0.7174(5) 0.3745(3) 0.0934(3) 0.0801(17) Uani 1 1 d . . .
H45A H 0.6565 0.4046 0.0966 0.096 Uiso 1 1 calc R . .
C46 C 0.7202(4) 0.2995(3) 0.1244(3) 0.0661(15) Uani 1 1 d . . .
H46A H 0.6600 0.2795 0.1475 0.079 Uiso 1 1 calc R . .
C51 C 0.9881(4) 0.1562(3) 0.2329(3) 0.0507(13) Uani 1 1 d . . .
C52 C 1.0899(4) 0.1234(3) 0.2381(3) 0.0642(14) Uani 1 1 d . . .
H52A H 1.1097 0.0906 0.1961 0.077 Uiso 1 1 calc R . .
C53 C 1.1608(5) 0.1379(4) 0.3029(4) 0.0820(18) Uani 1 1 d . . .
H53A H 1.2277 0.1148 0.3042 0.098 Uiso 1 1 calc R . .
C54 C 1.1356(6) 0.1866(4) 0.3670(4) 0.089(2) Uani 1 1 d . . .
H54A H 1.1835 0.1952 0.4120 0.107 Uiso 1 1 calc R . .
C55 C 1.0375(5) 0.2216(3) 0.3616(3) 0.0734(16) Uani 1 1 d . . .
H55A H 1.0194 0.2556 0.4031 0.088 Uiso 1 1 calc R . .
C56 C 0.9647(4) 0.2075(3) 0.2957(3) 0.0592(14) Uani 1 1 d . . .
H56A H 0.8992 0.2328 0.2933 0.071 Uiso 1 1 calc R . .
C61 C 0.7936(4) -0.1027(3) 0.3368(3) 0.0466(12) Uani 1 1 d . . .
C62 C 0.8189(4) -0.1802(3) 0.3353(3) 0.0644(14) Uani 1 1 d . . .
H62A H 0.8743 -0.1971 0.3041 0.077 Uiso 1 1 calc R . .
C63 C 0.7628(5) -0.2335(3) 0.3796(4) 0.0812(18) Uani 1 1 d . . .
H63A H 0.7803 -0.2859 0.3778 0.097 Uiso 1 1 calc R . .
C64 C 0.6819(5) -0.2094(3) 0.4260(3) 0.0783(17) Uani 1 1 d . . .
H64A H 0.6446 -0.2454 0.4558 0.094 Uiso 1 1 calc R . .
C65 C 0.6556(5) -0.1333(4) 0.4289(3) 0.092(2) Uani 1 1 d . . .
H65A H 0.6015 -0.1166 0.4615 0.111 Uiso 1 1 calc R . .
C66 C 0.7099(5) -0.0811(3) 0.3829(3) 0.0844(18) Uani 1 1 d . . .
H66A H 0.6894 -0.0293 0.3829 0.101 Uiso 1 1 calc R . .
C67 C 0.9748(3) -0.0765(3) 0.2399(3) 0.0568(13) Uani 1 1 d . . .
H67A H 1.0094 -0.1090 0.2814 0.085 Uiso 1 1 calc R . .
H67B H 1.0247 -0.0389 0.2217 0.085 Uiso 1 1 calc R . .
H67C H 0.9494 -0.1077 0.1938 0.085 Uiso 1 1 calc R . .
C68 C 0.9277(4) 0.0228(3) 0.3717(3) 0.0571(13) Uani 1 1 d . . .
H68A H 0.9662 -0.0142 0.4062 0.086 Uiso 1 1 calc R . .
H68B H 0.8747 0.0477 0.4029 0.086 Uiso 1 1 calc R . .
H68C H 0.9762 0.0610 0.3528 0.086 Uiso 1 1 calc R . .

loop_
_atom_site_aniso_label
_atom_site_aniso_U_11
_atom_site_aniso_U_22
_atom_site_aniso_U_33
_atom_site_aniso_U_23
_atom_site_aniso_U_13
_atom_site_aniso_U_12
Zr 0.0388(3) 0.0306(2) 0.0433(2) -0.0024(2) 0.00765(18) -0.0004(2)
P 0.0563(9) 0.0391(7) 0.0534(8) -0.0067(6) 0.0137(7) -0.0042(6)
Si 0.0400(8) 0.0437(8) 0.0577(8) -0.0019(7) 0.0133(6) -0.0011(6)
N1 0.041(2) 0.035(2) 0.047(2) -0.0026(17) 0.0099(17) 0.0048(17)
N2 0.050(2) 0.032(2) 0.053(2) 0.0019(18) 0.0057(19) -0.0050(19)
C1 0.038(3) 0.035(2) 0.044(3) -0.003(2) 0.005(2) -0.004(2)
C2 0.048(3) 0.029(2) 0.045(3) -0.011(2) 0.003(2) 0.002(2)
C3 0.039(3) 0.047(3) 0.048(3) -0.007(2) -0.001(2) 0.006(2)
C4 0.041(3) 0.058(3) 0.037(3) -0.004(2) 0.004(2) -0.008(2)
C5 0.048(3) 0.041(2) 0.041(2) -0.003(2) 0.004(2) 0.002(2)
C6 0.056(3) 0.038(3) 0.065(3) -0.005(2) -0.003(3) 0.000(2)
C7 0.054(3) 0.080(4) 0.061(3) -0.016(3) 0.015(3) 0.015(3)
C8 0.069(4) 0.077(4) 0.056(3) 0.008(3) 0.014(3) -0.012(3)
C9 0.064(3) 0.049(3) 0.060(3) 0.012(3) -0.002(3) 0.004(3)
C10 0.088(4) 0.057(3) 0.081(4) -0.003(3) 0.034(3) -0.016(3)
C11 0.048(3) 0.074(4) 0.080(3) -0.020(3) 0.009(3) 0.005(3)
C21 0.053(3) 0.053(3) 0.052(3) -0.010(3) 0.014(3) 0.004(3)
C22 0.087(4) 0.098(4) 0.076(4) -0.049(3) 0.008(3) 0.008(4)
C23 0.095(5) 0.052(3) 0.086(4) -0.016(3) 0.021(3) 0.019(3)
C24 0.107(5) 0.078(4) 0.069(4) -0.006(3) 0.043(3) 0.009(3)
C31 0.047(3) 0.045(3) 0.062(3) -0.004(3) 0.013(3) -0.004(3)
C41 0.068(4) 0.044(3) 0.039(3) 0.000(2) 0.005(3) -0.006(3)
C42 0.068(4) 0.055(3) 0.055(3) 0.010(3) 0.005(3) -0.012(3)
C43 0.101(5) 0.063(4) 0.060(4) 0.016(3) 0.013(3) -0.017(4)
C44 0.129(6) 0.043(3) 0.069(4) 0.017(3) 0.013(4) -0.012(4)
C45 0.115(5) 0.056(4) 0.070(4) 0.010(3) 0.016(4) 0.021(4)
C46 0.085(4) 0.052(3) 0.063(3) 0.007(3) 0.020(3) 0.001(3)
C51 0.049(3) 0.045(3) 0.058(3) 0.006(2) 0.004(3) -0.021(3)
C52 0.052(4) 0.074(4) 0.067(4) 0.003(3) 0.006(3) -0.014(3)
C53 0.055(4) 0.102(5) 0.089(5) 0.016(4) 0.005(4) -0.018(4)
C54 0.079(5) 0.098(5) 0.087(5) 0.019(4) -0.016(4) -0.039(4)
C55 0.093(5) 0.060(4) 0.067(4) -0.004(3) 0.003(4) -0.033(4)
C56 0.069(4) 0.045(3) 0.064(4) 0.005(3) 0.006(3) -0.017(3)
C61 0.052(3) 0.041(3) 0.047(3) -0.004(2) 0.007(2) 0.001(2)
C62 0.069(4) 0.048(3) 0.078(4) 0.005(3) 0.019(3) -0.001(3)
C63 0.097(5) 0.046(3) 0.102(5) 0.013(3) 0.021(4) -0.005(3)
C64 0.095(5) 0.066(4) 0.075(4) 0.015(3) 0.012(4) -0.026(4)
C65 0.113(5) 0.075(4) 0.096(4) 0.011(4) 0.065(4) 0.003(4)
C66 0.097(5) 0.058(4) 0.104(4) 0.013(4) 0.051(4) 0.014(3)
C67 0.059(3) 0.050(3) 0.062(3) -0.003(3) 0.012(2) 0.002(3)
C68 0.069(4) 0.046(3) 0.057(3) -0.003(2) 0.005(3) -0.002(3)

loop_
_atom_type_symbol
_atom_type_description
_atom_type_scat_dispersion_real
_atom_type_scat_dispersion_imag
_atom_type_scat_source
C C 0.0033 0.0016 'International Tables Vol C Tables 4.2.6.8 and 6.1.1.4'
H H 0.0000 0.0000 'International Tables Vol C Tables 4.2.6.8 and 6.1.1.4'
N N 0.0061 0.0033 'International Tables Vol C Tables 4.2.6.8 and 6.1.1.4'
Si Si 0.0817 0.0704 'International Tables Vol C Tables 4.2.6.8 and 6.1.1.4'
P P 0.1023 0.0942 'International Tables Vol C Tables 4.2.6.8 and 6.1.1.4'
Zr Zr -2.9673 0.5597 'International Tables Vol C Tables 4.2.6.8 and 6.1.1.4'

loop_
_geom_angle_atom_site_label_1
_geom_angle_atom_site_label_2
_geom_angle_atom_site_label_3
_geom_angle
_geom_angle_site_symmetry_1
_geom_angle_site_symmetry_3
_geom_angle_publ_flag
N2 Zr N1 109.95(13) . . ?
N2 Zr C31 37.56(14) . . ?
N1 Zr C31 139.06(15) . . ?
N2 Zr C1 129.66(14) . . ?
N1 Zr C1 71.87(13) . . ?
C31 Zr C1 143.62(16) . . ?
N2 Zr C5 95.85(14) . . ?
N1 Zr C5 88.65(13) . . ?
C31 Zr C5 113.43(16) . . ?
C1 Zr C5 34.59(13) . . ?
N2 Zr C2 140.82(13) . . ?
N1 Zr C2 96.17(13) . . ?
C31 Zr C2 124.77(16) . . ?
C1 Zr C2 33.76(12) . . ?
C5 Zr C2 55.00(14) . . ?
N2 Zr C4 88.05(13) . . ?
N1 Zr C4 121.00(13) . . ?
C31 Zr C4 88.33(16) . . ?
C1 Zr C4 55.30(13) . . ?
C5 Zr C4 32.62(12) . . ?
C2 Zr C4 53.05(13) . . ?
N2 Zr C3 111.50(14) . . ?
N1 Zr C3 125.46(13) . . ?
C31 Zr C3 94.72(16) . . ?
C1 Zr C3 54.59(13) . . ?
C5 Zr C3 53.58(14) . . ?
C2 Zr C3 31.57(12) . . ?
C4 Zr C3 31.39(12) . . ?
N2 Zr P 115.30(11) . . ?
N1 Zr P 101.73(9) . . ?
C31 Zr P 83.08(12) . . ?
C1 Zr P 113.17(10) . . ?
C5 Zr P 140.53(11) . . ?
C2 Zr P 85.85(10) . . ?
C4 Zr P 120.74(11) . . ?
C3 Zr P 91.05(10) . . ?
N2 Zr Si 129.83(11) . . ?
N1 Zr Si 34.06(9) . . ?
C31 Zr Si 167.39(12) . . ?
C1 Zr Si 38.11(9) . . ?
C5 Zr Si 62.22(10) . . ?
C2 Zr Si 63.76(10) . . ?
C4 Zr Si 91.30(10) . . ?
C3 Zr Si 91.49(10) . . ?
P Zr Si 107.80(4) . . ?
C68 P C61 99.5(2) . . ?
C68 P C67 101.8(2) . . ?
C61 P C67 104.3(2) . . ?
C68 P Zr 113.34(15) . . ?
C61 P Zr 119.40(15) . . ?
C67 P Zr 115.95(15) . . ?
N1 Si C1 95.60(17) . . ?
N1 Si C11 117.33(19) . . ?
C1 Si C11 111.9(2) . . ?
N1 Si C10 116.5(2) . . ?
C1 Si C10 112.5(2) . . ?
C11 Si C10 103.4(2) . . ?
N1 Si Zr 43.31(10) . . ?
C1 Si Zr 52.74(13) . . ?
C11 Si Zr 133.77(16) . . ?
C10 Si Zr 122.87(18) . . ?
C21 N1 Si 125.2(3) . . ?
C21 N1 Zr 132.0(3) . . ?
Si N1 Zr 102.64(15) . . ?
C41 N2 C31 123.3(4) . . ?
C41 N2 Zr 150.6(3) . . ?
C31 N2 Zr 81.3(2) . . ?
C2 C1 C5 105.9(3) . . ?
C2 C1 Si 127.0(3) . . ?
C5 C1 Si 119.7(3) . . ?
C2 C1 Zr 77.9(2) . . ?
C5 C1 Zr 74.1(2) . . ?
Si C1 Zr 89.15(16) . . ?
C3 C2 C1 108.8(4) . . ?
C3 C2 C6 125.2(4) . . ?
C1 C2 C6 125.9(4) . . ?
C3 C2 Zr 77.5(2) . . ?
C1 C2 Zr 68.3(2) . . ?
C6 C2 Zr 124.5(3) . . ?
C2 C3 C4 108.7(4) . . ?
C2 C3 C7 126.0(4) . . ?
C4 C3 C7 124.7(4) . . ?
C2 C3 Zr 71.0(2) . . ?
C4 C3 Zr 72.7(2) . . ?
C7 C3 Zr 129.4(3) . . ?
C3 C4 C5 108.3(4) . . ?
C3 C4 C8 125.3(4) . . ?
C5 C4 C8 126.2(4) . . ?
C3 C4 Zr 75.9(2) . . ?
C5 C4 Zr 68.6(2) . . ?
C8 C4 Zr 124.3(3) . . ?
C4 C5 C1 108.3(4) . . ?
C4 C5 C9 123.9(4) . . ?
C1 C5 C9 127.7(4) . . ?
C4 C5 Zr 78.7(2) . . ?
C1 C5 Zr 71.3(2) . . ?
C9 C5 Zr 118.8(3) . . ?
N1 C21 C23 111.2(4) . . ?
N1 C21 C22 108.7(4) . . ?
C23 C21 C22 107.9(4) . . ?
N1 C21 C24 111.7(4) . . ?
C23 C21 C24 108.2(4) . . ?
C22 C21 C24 109.1(4) . . ?
H31 C31 N2 118(2) . . ?
H31 C31 C51 113(2) . . ?
N2 C31 C51 117.6(4) . . ?
H31 C31 Zr 109(2) . . ?
N2 C31 Zr 61.1(2) . . ?
C51 C31 Zr 129.6(3) . . ?
N2 C41 C46 120.8(4) . . ?
N2 C41 C42 122.1(5) . . ?
C46 C41 C42 117.0(4) . . ?
C43 C42 C41 120.3(5) . . ?
C44 C43 C42 121.9(5) . . ?
C43 C44 C45 119.6(5) . . ?
C44 C45 C46 119.3(5) . . ?
C45 C46 C41 121.7(5) . . ?
C56 C51 C52 116.4(5) . . ?
C56 C51 C31 122.4(5) . . ?
C52 C51 C31 121.1(5) . . ?
C53 C52 C51 121.9(5) . . ?
C52 C53 C54 121.4(6) . . ?
C55 C54 C53 117.6(6) . . ?
C54 C55 C56 121.5(6) . . ?
C55 C56 C51 121.1(5) . . ?
C66 C61 C62 117.3(4) . . ?
C66 C61 P 117.8(4) . . ?
C62 C61 P 124.9(4) . . ?
C61 C62 C63 120.6(5) . . ?
C64 C63 C62 120.2(5) . . ?
C65 C64 C63 120.4(5) . . ?
C64 C65 C66 119.1(5) . . ?
C61 C66 C65 122.4(5) . . ?

loop_
_geom_bond_atom_site_label_1
_geom_bond_atom_site_label_2
_geom_bond_distance
_geom_bond_site_symmetry_2
_geom_bond_publ_flag
Zr N2 2.056(3) . ?
Zr N1 2.128(3) . ?
Zr C31 2.321(5) . ?
Zr C1 2.410(4) . ?
Zr C5 2.448(4) . ?
Zr C2 2.537(4) . ?
Zr C4 2.578(4) . ?
Zr C3 2.620(4) . ?
Zr P 2.8159(14) . ?
Zr Si 3.0278(15) . ?
P C68 1.822(4) . ?
P C61 1.822(4) . ?
P C67 1.823(4) . ?
Si N1 1.738(3) . ?
Si C1 1.869(4) . ?
Si C11 1.873(5) . ?
Si C10 1.873(4) . ?
N1 C21 1.492(5) . ?
N2 C41 1.384(5) . ?
N2 C31 1.431(5) . ?
C1 C2 1.442(5) . ?
C1 C5 1.445(5) . ?
C2 C3 1.405(5) . ?
C2 C6 1.509(5) . ?
C3 C4 1.407(6) . ?
C3 C7 1.529(5) . ?
C4 C5 1.417(5) . ?
C4 C8 1.520(5) . ?
C5 C9 1.494(6) . ?
C21 C23 1.517(6) . ?
C21 C22 1.528(6) . ?
C21 C24 1.530(6) . ?
C31 H31 1.03(3) . ?
C31 C51 1.466(6) . ?
C41 C46 1.399(6) . ?
C41 C42 1.411(6) . ?
C42 C43 1.368(6) . ?
C43 C44 1.363(7) . ?
C44 C45 1.385(7) . ?
C45 C46 1.387(6) . ?
C51 C56 1.393(6) . ?
C51 C52 1.396(6) . ?
C52 C53 1.360(7) . ?
C53 C54 1.386(7) . ?
C54 C55 1.370(7) . ?
C55 C56 1.387(7) . ?
C61 C66 1.375(6) . ?
C61 C62 1.376(6) . ?
C62 C63 1.385(6) . ?
C63 C64 1.363(7) . ?
C64 C65 1.355(7) . ?
C65 C66 1.376(6) . ?
